data_7045273
loop_
_publ_author_name
'Bay\'on Casta\~n\'on, Esther'
'Kaposi, Marlene'
'Reich, Robert M.'
'K\"uhn, Fritz E'

_publ_section_title
;
 Water-soluble transition metal complexes of ruthenium(ii), osmium(ii),
 rhodium(iii) and iridium(iii) with chelating N-heterocyclic carbene
 ligands in hydrogenation and transfer hydrogenation catalysis.
;
_journal_issue 7
_journal_name_full 'Dalton transactions (Cambridge, England : 2003)'
_journal_page_first 2318
_journal_page_last 2329
_journal_paper_doi 10.1039/c7dt04684g
_journal_volume 47
_journal_year 2018
_chemical_compound_source 'see text'
_chemical_formula_moiety 'C21 H26 Cl N3 O3 Os S, C H4 O'
_chemical_formula_sum 'C22 H30 Cl N3 O4 Os S'
_chemical_formula_weight 658.24
_space_group_IT_number 14
_space_group_name_Hall '-P 2ybc'
_space_group_name_H-M_alt 'P 1 21/c 1'
_symmetry_cell_setting monoclinic
_symmetry_Int_Tables_number 14
_symmetry_space_group_name_Hall '-P 2ybc'
_symmetry_space_group_name_H-M 'P 1 21/c 1'
_atom_sites_solution_hydrogens geom
_audit_update_record
;
2017-12-07 deposited with the CCDC.
2018-01-11 downloaded from the CCDC.
;
_cell_angle_alpha 90
_cell_angle_beta 93.009(1)
_cell_angle_gamma 90
_cell_formula_units_Z 4
_cell_length_a 10.5278(2)
_cell_length_b 17.4635(4)
_cell_length_c 13.6800(3)
_cell_measurement_reflns_used 9856
_cell_measurement_temperature 123
_cell_measurement_theta_max 26.4656
_cell_measurement_theta_min 2.2611
_cell_volume 2511.63(9)
_computing_cell_refinement 'SAINT (Bruker, 2012)'
_computing_data_collection 'APEX II Control Software (Bruker, 2013)'
_computing_data_reduction 'SAINT (Bruker, 2012)'
_computing_molecular_graphics 'PLATON (Spek, 2011)'
_computing_publication_material 'PLATON (Spek, 2011), enCIFer (Allen, 2004)'
_computing_structure_refinement 'SHELXL2014 (Sheldrick, 2014), SHELXLE (Huebschle, 2011)'
_computing_structure_solution 'SHELXS97 (Sheldrick, 1997)'
_diffrn_ambient_temperature 123
_diffrn_detector ' CCD plate '
_diffrn_detector_area_resol_mean 16
_diffrn_measured_fraction_theta_full 1.000
_diffrn_measured_fraction_theta_max 1.000
_diffrn_measurement_device ' \k-geometry diffractometer '
_diffrn_measurement_device_type ' Bruker APEX-II CCD '
_diffrn_measurement_method ' phi- and omega-rotation '
_diffrn_radiation_monochromator graphite
_diffrn_radiation_probe x-ray
_diffrn_radiation_source 'fine-focus sealed tube'
_diffrn_radiation_type MoK\a
_diffrn_radiation_wavelength 0.71073
_diffrn_reflns_av_R_equivalents 0.0589
_diffrn_reflns_av_sigmaI/netI 0.0250
_diffrn_reflns_limit_h_max 13
_diffrn_reflns_limit_h_min -13
_diffrn_reflns_limit_k_max 21
_diffrn_reflns_limit_k_min -21
_diffrn_reflns_limit_l_max 17
_diffrn_reflns_limit_l_min -17
_diffrn_reflns_number 92387
_diffrn_reflns_reduction_process
;
;
_diffrn_reflns_theta_full 25.24
_diffrn_reflns_theta_max 26.37
_diffrn_reflns_theta_min 1.89
_exptl_absorpt_coefficient_mu 5.299
_exptl_absorpt_correction_T_max 0.7454
_exptl_absorpt_correction_T_min 0.5656
_exptl_absorpt_correction_type multi-scan
_exptl_absorpt_process_details 'SADABS, Bruker, 2008b'
_exptl_crystal_colour yellow
_exptl_crystal_density_diffrn 1.741
_exptl_crystal_density_method 'Not Measured'
_exptl_crystal_description block
_exptl_crystal_F_000 1296
_exptl_crystal_size_max 0.370
_exptl_crystal_size_mid 0.230
_exptl_crystal_size_min 0.186
_refine_diff_density_max 1.368
_refine_diff_density_min -0.745
_refine_diff_density_rms 0.100
_refine_ls_extinction_method none
_refine_ls_goodness_of_fit_ref 1.040
_refine_ls_hydrogen_treatment noref
_refine_ls_matrix_type full
_refine_ls_number_parameters 294
_refine_ls_number_reflns 5125
_refine_ls_number_restraints 0
_refine_ls_restrained_S_all 1.040
_refine_ls_R_factor_all 0.0306
_refine_ls_R_factor_gt 0.0227
_refine_ls_shift/su_max 0.004
_refine_ls_shift/su_mean 0.000
_refine_ls_structure_factor_coef Fsqd
_refine_ls_weighting_details 'W=1/[\S^2^(FO^2^)+(0.0221P)^2^+4.6495P] WHERE P=(FO^2^+2FC^2^)/3'
_refine_ls_weighting_scheme calc
_refine_ls_wR_factor_gt 0.0491
_refine_ls_wR_factor_ref 0.0515
_reflns_number_gt 4445
_reflns_number_total 5125
_reflns_threshold_expression i>2\s(i)
_cod_data_source_file c7dt04684g2.cif
_cod_data_source_block bayes9_0m
_cod_depositor_comments 'Adding full bibliography for 7045269--7045275.cif.'
_cod_original_sg_symbol_H-M 'P 21/c'
_cod_database_code 7045273

loop_
_symmetry_equiv_pos_site_id
_symmetry_equiv_pos_as_xyz
1 x,y,z
2 -x,1/2+y,1/2-z
3 -x,-y,-z
4 x,1/2-y,1/2+z

loop_
_atom_site_aniso_label
_atom_site_aniso_U_11
_atom_site_aniso_U_22
_atom_site_aniso_U_33
_atom_site_aniso_U_23
_atom_site_aniso_U_13
_atom_site_aniso_U_12
Os1 0.0138(1) 0.0171(1) 0.0163(1) 0.0023(1) 0.0019(1) 0.0008(1)
Cl1 0.0209(5) 0.0289(5) 0.0176(4) -0.0021(4) 0.0021(3) -0.0017(4)
S1 0.0156(5) 0.0238(5) 0.0322(5) 0.0042(4) 0.0052(4) -0.0028(4)
O1 0.0223(15) 0.0320(15) 0.0472(17) 0.0032(13) 0.0177(13) -0.0027(12)
O2 0.0264(15) 0.0364(16) 0.0347(15) -0.0112(13) 0.0035(12) -0.0090(12)
O3 0.0227(16) 0.0360(16) 0.0532(19) 0.0155(14) 0.0015(13) 0.0006(12)
N1 0.0125(15) 0.0200(15) 0.0228(15) 0.0041(12) -0.0004(12) -0.0020(11)
N2 0.0131(15) 0.0192(15) 0.0288(16) 0.0084(13) 0.0022(12) 0.0023(12)
N3 0.0135(15) 0.0203(15) 0.0230(15) 0.0037(12) 0.0006(12) -0.0038(12)
C1 0.0133(18) 0.0184(17) 0.0179(16) 0.0025(14) -0.0031(13) -0.0025(13)
C2 0.018(2) 0.024(2) 0.043(2) 0.0104(18) 0.0026(17) 0.0049(16)
C3 0.015(2) 0.026(2) 0.048(2) 0.0094(18) 0.0070(17) 0.0063(16)
C4 0.0128(18) 0.0224(19) 0.030(2) 0.0044(16) 0.0005(15) -0.0017(14)
O4 0.0303(17) 0.0444(18) 0.0383(16) -0.0002(15) 0.0022(13) -0.0026(13)
C5 0.018(2) 0.029(2) 0.044(2) 0.0072(18) 0.0080(17) 0.0010(16)
C6 0.018(2) 0.038(2) 0.036(2) 0.0065(18) 0.0097(17) -0.0043(17)
C7 0.024(2) 0.030(2) 0.029(2) 0.0108(17) 0.0036(16) -0.0072(17)
C8 0.023(2) 0.0216(19) 0.0255(19) 0.0047(16) 0.0017(15) -0.0009(15)
C9 0.023(2) 0.0201(18) 0.0183(17) 0.0031(15) 0.0032(15) -0.0042(15)
C10 0.0161(18) 0.0217(18) 0.0177(17) -0.0004(14) 0.0052(14) -0.0013(14)
C11 0.0216(19) 0.0188(17) 0.0204(17) -0.0014(14) 0.0063(14) -0.0017(14)
C12 0.034(2) 0.027(2) 0.050(3) -0.006(2) 0.031(2) 0.0006(18)
C13 0.048(3) 0.031(2) 0.0192(19) 0.0010(17) 0.0086(18) 0.0166(19)
C14 0.031(2) 0.025(2) 0.033(2) -0.0105(17) -0.0013(17) 0.0084(17)
C15 0.028(2) 0.0207(19) 0.035(2) -0.0038(16) 0.0133(17) 0.0023(16)
C16 0.034(2) 0.026(2) 0.0237(19) 0.0010(16) 0.0034(17) 0.0163(17)
C17 0.016(2) 0.039(2) 0.042(2) -0.018(2) 0.0037(17) 0.0067(17)
C18 0.024(3) 0.069(4) 0.074(4) -0.030(3) -0.005(2) 0.010(2)
C19 0.053(3) 0.045(3) 0.048(3) -0.017(2) -0.014(2) 0.005(2)
C20 0.066(4) 0.078(4) 0.121(6) -0.030(4) -0.061(4) 0.023(3)
C21 0.083(5) 0.094(5) 0.076(4) -0.056(4) -0.030(4) 0.019(4)
C22 0.050(3) 0.052(3) 0.055(3) 0.003(2) 0.020(2) 0.014(2)

loop_
_atom_site_label
_atom_site_type_symbol
_atom_site_thermal_displace_type
_atom_site_fract_x
_atom_site_fract_y
_atom_site_fract_z
_atom_site_occupancy
_atom_site_U_iso_or_equiv
_atom_site_calc_flag
_atom_site_refinement_flags
Os1 Os Uani 0.68580(2) 0.82521(2) 0.84535(2) 1.000 0.0157(1) d .
Cl1 Cl Uani 0.61136(8) 0.74868(5) 0.70827(6) 1.000 0.0224(3) d .
S1 S Uani 0.29980(9) 0.57754(5) 0.92995(7) 1.000 0.0237(3) d .
O1 O Uani 0.2104(2) 0.55498(15) 1.0019(2) 1.000 0.0333(9) d .
O2 O Uani 0.3343(3) 0.51424(15) 0.8663(2) 1.000 0.0324(9) d .
O3 O Uani 0.2603(3) 0.64432(16) 0.8732(2) 1.000 0.0373(10) d .
N1 N Uani 0.7736(3) 0.66313(16) 0.9274(2) 1.000 0.0185(9) d .
N2 N Uani 0.8982(3) 0.72013(16) 0.8327(2) 1.000 0.0203(9) d .
N3 N Uani 0.8513(3) 0.83668(16) 0.7669(2) 1.000 0.0190(9) d .
C1 C Uani 0.7876(3) 0.72860(19) 0.8783(2) 1.000 0.0167(10) d .
C2 C Uani 0.8728(3) 0.6134(2) 0.9104(3) 1.000 0.0283(12) d .
C3 C Uani 0.9520(4) 0.6483(2) 0.8523(3) 1.000 0.0295(12) d .
C4 C Uani 0.9351(3) 0.7784(2) 0.7706(3) 1.000 0.0218(11) d .
O4 O Uani 0.2133(3) 0.88194(17) 1.1770(2) 1.000 0.0377(10) d .
C5 C Uani 1.0436(4) 0.7766(2) 0.7187(3) 1.000 0.0301(12) d .
C6 C Uani 1.0679(4) 0.8382(2) 0.6592(3) 1.000 0.0304(12) d .
C7 C Uani 0.9828(4) 0.8988(2) 0.6545(3) 1.000 0.0276(12) d .
C8 C Uani 0.8762(3) 0.8967(2) 0.7079(3) 1.000 0.0234(11) d .
C9 C Uani 0.6684(3) 0.6440(2) 0.9883(2) 1.000 0.0204(11) d .
C10 C Uani 0.5500(3) 0.6192(2) 0.9285(2) 1.000 0.0184(10) d .
C11 C Uani 0.4427(3) 0.6037(2) 0.9960(2) 1.000 0.0201(10) d .
C12 C Uani 0.5280(4) 0.8298(2) 0.9441(3) 1.000 0.0360(14) d .
C13 C Uani 0.6433(4) 0.8522(2) 0.9943(3) 1.000 0.0325(14) d .
C14 C Uani 0.7179(4) 0.9121(2) 0.9604(3) 1.000 0.0298(12) d .
C15 C Uani 0.6742(4) 0.9489(2) 0.8734(3) 1.000 0.0275(11) d .
C16 C Uani 0.5607(4) 0.9281(2) 0.8224(3) 1.000 0.0278(11) d .
C17 C Uani 0.4865(4) 0.8670(2) 0.8562(3) 1.000 0.0323(12) d .
C18 C Uani 0.3684(4) 0.8391(3) 0.7999(4) 1.000 0.056(2) d .
C19 C Uani 0.8409(5) 0.9385(3) 1.0134(4) 1.000 0.0493(17) d .
C20 C Uani 0.9212(6) 0.8740(4) 1.0539(5) 1.000 0.091(3) d .
C21 C Uani 0.8082(6) 0.9936(4) 1.0942(5) 1.000 0.086(3) d .
C22 C Uani 0.3059(5) 0.8489(3) 1.1203(4) 1.000 0.0517(17) d .
H2 H Uiso 0.88240 0.56300 0.93580 1.000 0.0340 c RU
H3 H Uiso 1.02890 0.62860 0.82910 1.000 0.0360 c RU
H5 H Uiso 1.10010 0.73420 0.72370 1.000 0.0360 c RU
H6 H Uiso 1.14170 0.83900 0.62220 1.000 0.0370 c RU
H7 H Uiso 0.99830 0.94180 0.61420 1.000 0.0330 c RU
H8 H Uiso 0.81820 0.93840 0.70350 1.000 0.0280 c RU
H9A H Uiso 0.64780 0.68920 1.02820 1.000 0.0250 c RU
H9B H Uiso 0.69520 0.60210 1.03360 1.000 0.0250 c RU
H10A H Uiso 0.56830 0.57220 0.89120 1.000 0.0220 c RU
H10B H Uiso 0.52410 0.65990 0.88120 1.000 0.0220 c RU
H11A H Uiso 0.42740 0.65020 1.03510 1.000 0.0240 c RU
H11B H Uiso 0.46840 0.56200 1.04190 1.000 0.0240 c RU
H12 H Uiso 0.48580 0.78110 0.96310 1.000 0.0430 c RU
H13 H Uiso 0.67940 0.81890 1.04830 1.000 0.0390 c RU
H15 H Uiso 0.73420 0.98360 0.84030 1.000 0.0330 c RU
H16 H Uiso 0.54310 0.94790 0.75440 1.000 0.0340 c RU
H18A H Uiso 0.37640 0.84870 0.72990 1.000 0.0840 c RU
H18B H Uiso 0.29410 0.86650 0.82230 1.000 0.0840 c RU
H18C H Uiso 0.35800 0.78410 0.81090 1.000 0.0840 c RU
H19 H Uiso 0.89150 0.96710 0.96550 1.000 0.0590 c RU
H20A H Uiso 0.94460 0.84030 1.00040 1.000 0.1360 c RU
H20B H Uiso 0.87310 0.84470 1.10070 1.000 0.1360 c RU
H20C H Uiso 0.99840 0.89460 1.08720 1.000 0.1360 c RU
H21A H Uiso 0.88680 1.01200 1.12800 1.000 0.1280 c RU
H21B H Uiso 0.75620 0.96720 1.14100 1.000 0.1280 c RU
H21C H Uiso 0.76070 1.03720 1.06580 1.000 0.1280 c RU
H4 H Uiso 0.23610 0.87810 1.23660 1.000 0.0560 c RU
H22A H Uiso 0.26870 0.83750 1.05470 1.000 0.0780 c RU
H22B H Uiso 0.33690 0.80140 1.15140 1.000 0.0780 c RU
H22C H Uiso 0.37700 0.88460 1.11500 1.000 0.0780 c RU

loop_
_atom_type_symbol
_atom_type_description
_atom_type_scat_dispersion_real
_atom_type_scat_dispersion_imag
_atom_type_scat_source
C C 0.0033 0.0016 ' International Tables Vol C Tables 4.2.6.8 and 6.1.1.4'
H H 0.0000 0.0000 ' International Tables Vol C Tables 4.2.6.8 and 6.1.1.4'
Cl Cl 0.1484 0.1585 ' International Tables Vol C Tables 4.2.6.8 and 6.1.1.4'
N N 0.0061 0.0033 ' International Tables Vol C Tables 4.2.6.8 and 6.1.1.4'
O O 0.0106 0.0060 ' International Tables Vol C Tables 4.2.6.8 and 6.1.1.4'
Os Os -1.2165 7.6030 ' International Tables Vol C Tables 4.2.6.8 and 6.1.1.4'
S S 0.1246 0.1234 ' International Tables Vol C Tables 4.2.6.8 and 6.1.1.4'

loop_
_geom_angle_atom_site_label_1
_geom_angle_atom_site_label_2
_geom_angle_atom_site_label_3
_geom_angle
_geom_angle_publ_flag
Cl1 Os1 N3 84.24(8) yes
Cl1 Os1 C1 81.84(9) yes
Cl1 Os1 C12 105.92(11) yes
Cl1 Os1 C13 141.51(11) yes
Cl1 Os1 C14 167.07(11) yes
Cl1 Os1 C15 131.65(11) yes
Cl1 Os1 C16 99.88(11) yes
Cl1 Os1 C17 87.97(10) yes
N3 Os1 C1 75.61(12) yes
N3 Os1 C12 169.62(13) yes
N3 Os1 C13 132.72(13) yes
N3 Os1 C14 101.49(13) yes
N3 Os1 C15 92.90(13) yes
N3 Os1 C16 110.41(13) yes
N3 Os1 C17 143.99(13) yes
C1 Os1 C12 107.47(13) yes
C1 Os1 C13 96.00(13) yes
C1 Os1 C14 110.72(13) yes
C1 Os1 C15 143.98(14) yes
C1 Os1 C16 173.82(13) yes
C1 Os1 C17 137.83(13) yes
C12 Os1 C13 37.96(15) yes
C12 Os1 C14 68.14(15) yes
C12 Os1 C15 78.82(14) yes
C12 Os1 C16 66.36(14) yes
C12 Os1 C17 37.25(15) yes
C13 Os1 C14 37.48(14) yes
C13 Os1 C15 66.73(14) yes
C13 Os1 C16 78.93(15) yes
C13 Os1 C17 67.94(15) yes
C14 Os1 C15 37.36(15) yes
C14 Os1 C16 67.30(15) yes
C14 Os1 C17 80.60(15) yes
C15 Os1 C16 36.75(15) yes
C15 Os1 C17 66.82(14) yes
C16 Os1 C17 36.86(14) yes
O1 S1 O2 112.84(16) yes
O1 S1 O3 113.80(17) yes
O1 S1 C11 106.70(15) yes
O2 S1 O3 111.22(16) yes
O2 S1 C11 105.49(17) yes
O3 S1 C11 106.11(17) yes
C1 N1 C2 110.3(3) yes
C1 N1 C9 126.1(3) yes
C2 N1 C9 123.6(3) yes
C1 N2 C3 111.0(3) yes
C1 N2 C4 118.3(3) yes
C3 N2 C4 130.5(3) yes
Os1 N3 C4 117.9(2) yes
Os1 N3 C8 124.6(2) yes
C4 N3 C8 117.4(3) yes
Os1 C1 N1 138.5(2) yes
Os1 C1 N2 116.3(2) yes
N1 C1 N2 104.9(3) yes
N1 C2 C3 108.3(3) yes
N2 C3 C2 105.4(3) yes
N2 C4 N3 111.8(3) yes
N2 C4 C5 124.3(3) yes
N3 C4 C5 123.9(3) yes
C4 C5 C6 118.1(4) no
C5 C6 C7 118.9(4) no
C6 C7 C8 120.0(3) no
N3 C8 C7 121.8(3) yes
N1 C9 C10 112.6(2) yes
C9 C10 C11 109.8(2) no
S1 C11 C10 112.0(2) yes
Os1 C12 C13 69.6(2) yes
Os1 C12 C17 72.8(2) yes
C13 C12 C17 120.2(3) no
Os1 C13 C12 72.4(2) yes
Os1 C13 C14 72.8(2) yes
C12 C13 C14 121.7(4) no
Os1 C14 C13 69.8(2) yes
Os1 C14 C15 71.3(2) yes
Os1 C14 C19 130.2(3) yes
C13 C14 C15 117.2(4) no
C13 C14 C19 123.1(4) no
C15 C14 C19 119.8(4) no
Os1 C15 C14 71.4(2) yes
Os1 C15 C16 73.3(2) yes
C14 C15 C16 122.4(4) no
Os1 C16 C15 70.0(2) yes
Os1 C16 C17 71.3(2) yes
C15 C16 C17 120.3(4) no
Os1 C17 C12 70.0(2) yes
Os1 C17 C16 71.8(2) yes
Os1 C17 C18 127.8(3) yes
C12 C17 C16 118.2(4) no
C12 C17 C18 119.7(4) no
C16 C17 C18 122.1(4) no
C14 C19 C20 113.5(4) no
C14 C19 C21 108.6(4) no
C20 C19 C21 110.6(5) no
N1 C2 H2 126.00 no
C3 C2 H2 126.00 no
N2 C3 H3 127.00 no
C2 C3 H3 127.00 no
C22 O4 H4 109.00 no
C6 C5 H5 121.00 no
C4 C5 H5 121.00 no
C5 C6 H6 121.00 no
C7 C6 H6 121.00 no
C8 C7 H7 120.00 no
C6 C7 H7 120.00 no
N3 C8 H8 119.00 no
C7 C8 H8 119.00 no
N1 C9 H9A 109.00 no
N1 C9 H9B 109.00 no
C10 C9 H9B 109.00 no
H9A C9 H9B 108.00 no
C10 C9 H9A 109.00 no
C9 C10 H10A 110.00 no
C9 C10 H10B 110.00 no
C11 C10 H10B 110.00 no
H10A C10 H10B 108.00 no
C11 C10 H10A 110.00 no
S1 C11 H11B 109.00 no
C10 C11 H11A 109.00 no
C10 C11 H11B 109.00 no
H11A C11 H11B 108.00 no
S1 C11 H11A 109.00 no
Os1 C12 H12 119.00 no
C13 C12 H12 119.00 no
C17 C12 H12 119.00 no
C12 C13 H13 119.00 no
C14 C13 H13 119.00 no
Os1 C13 H13 119.00 no
Os1 C15 H15 118.00 no
C14 C15 H15 118.00 no
C16 C15 H15 118.00 no
Os1 C16 H16 119.00 no
C15 C16 H16 119.00 no
C17 C16 H16 119.00 no
C17 C18 H18B 109.00 no
C17 C18 H18C 110.00 no
C17 C18 H18A 109.00 no
H18A C18 H18C 110.00 no
H18B C18 H18C 109.00 no
H18A C18 H18B 109.00 no
C20 C19 H19 108.00 no
C21 C19 H19 108.00 no
C14 C19 H19 108.00 no
C19 C20 H20A 110.00 no
C19 C20 H20B 109.00 no
H20A C20 H20B 109.00 no
H20A C20 H20C 109.00 no
C19 C20 H20C 110.00 no
H20B C20 H20C 109.00 no
C19 C21 H21B 109.00 no
C19 C21 H21C 110.00 no
C19 C21 H21A 109.00 no
H21A C21 H21C 109.00 no
H21B C21 H21C 110.00 no
H21A C21 H21B 109.00 no
O4 C22 H22A 110.00 no
O4 C22 H22B 109.00 no
O4 C22 H22C 110.00 no
H22A C22 H22B 109.00 no
H22A C22 H22C 109.00 no
H22B C22 H22C 109.00 no

loop_
_geom_bond_atom_site_label_1
_geom_bond_atom_site_label_2
_geom_bond_distance
_geom_bond_publ_flag
Os1 Cl1 2.4006(9) yes
Os1 N3 2.103(3) yes
Os1 C1 2.037(3) yes
Os1 C12 2.197(4) yes
Os1 C13 2.161(4) yes
Os1 C14 2.200(4) yes
Os1 C15 2.198(4) yes
Os1 C16 2.240(4) yes
Os1 C17 2.234(4) yes
S1 O1 1.452(3) yes
S1 O2 1.465(3) yes
S1 O3 1.450(3) yes
S1 C11 1.774(3) yes
N1 C1 1.338(4) yes
N1 C2 1.387(4) yes
N1 C9 1.459(4) yes
N2 C1 1.358(4) yes
N2 C3 1.397(5) yes
N2 C4 1.394(5) yes
N3 C4 1.346(4) yes
N3 C8 1.357(5) yes
C2 C3 1.330(5) no
C4 C5 1.377(5) no
O4 C22 1.402(6) yes
C5 C6 1.381(5) no
C6 C7 1.386(5) no
C7 C8 1.371(5) no
C9 C10 1.518(4) no
C10 C11 1.520(4) no
C12 C13 1.418(6) no
C12 C17 1.416(6) no
C13 C14 1.402(5) no
C14 C15 1.408(6) no
C14 C19 1.522(7) no
C15 C16 1.400(6) no
C16 C17 1.414(5) no
C17 C18 1.509(6) no
C19 C21 1.519(9) no
C19 C20 1.497(9) no
C2 H2 0.9500 no
C3 H3 0.9500 no
O4 H4 0.8400 no
C5 H5 0.9500 no
C6 H6 0.9500 no
C7 H7 0.9500 no
C8 H8 0.9500 no
C9 H9B 0.9900 no
C9 H9A 0.9900 no
C10 H10A 0.9900 no
C10 H10B 0.9900 no
C11 H11A 0.9900 no
C11 H11B 0.9900 no
C12 H12 1.0000 no
C13 H13 1.0000 no
C15 H15 1.0000 no
C16 H16 1.0000 no
C18 H18C 0.9800 no
C18 H18A 0.9800 no
C18 H18B 0.9800 no
C19 H19 1.0000 no
C20 H20B 0.9800 no
C20 H20C 0.9800 no
C20 H20A 0.9800 no
C21 H21C 0.9800 no
C21 H21A 0.9800 no
C21 H21B 0.9800 no
C22 H22A 0.9800 no
C22 H22B 0.9800 no
C22 H22C 0.9800 no

loop_
_geom_torsion_atom_site_label_1
_geom_torsion_atom_site_label_2
_geom_torsion_atom_site_label_3
_geom_torsion_atom_site_label_4
_geom_torsion
_geom_torsion_publ_flag
Cl1 Os1 N3 C4 -79.6(3) no
Cl1 Os1 N3 C8 96.2(3) no
C1 Os1 N3 C4 3.4(3) no
C1 Os1 N3 C8 179.2(3) no
C13 Os1 N3 C4 88.2(3) no
C13 Os1 N3 C8 -96.0(3) no
C14 Os1 N3 C4 112.1(3) no
C14 Os1 N3 C8 -72.1(3) no
C15 Os1 N3 C4 148.8(3) no
C15 Os1 N3 C8 -35.4(3) no
C16 Os1 N3 C4 -178.1(3) no
C16 Os1 N3 C8 -2.3(3) no
C17 Os1 N3 C4 -158.1(3) no
C17 Os1 N3 C8 17.7(4) no
Cl1 Os1 C1 N1 -88.5(3) no
Cl1 Os1 C1 N2 83.3(2) no
N3 Os1 C1 N1 -174.6(4) no
N3 Os1 C1 N2 -2.8(2) no
C12 Os1 C1 N1 15.7(4) no
C12 Os1 C1 N2 -172.5(2) no
C13 Os1 C1 N1 52.8(4) no
C13 Os1 C1 N2 -135.5(2) no
C14 Os1 C1 N1 88.4(4) no
C14 Os1 C1 N2 -99.9(2) no
C15 Os1 C1 N1 110.7(4) no
C15 Os1 C1 N2 -77.5(3) no
C17 Os1 C1 N1 -10.7(4) no
C17 Os1 C1 N2 161.1(2) no
Cl1 Os1 C12 C13 163.26(18) no
Cl1 Os1 C12 C17 -64.2(2) no
C1 Os1 C12 C13 77.0(2) no
C1 Os1 C12 C17 -150.4(2) no
C13 Os1 C12 C17 132.6(3) no
C14 Os1 C12 C13 -28.9(2) no
C14 Os1 C12 C17 103.7(2) no
C15 Os1 C12 C13 -66.3(2) no
C15 Os1 C12 C17 66.2(2) no
C16 Os1 C12 C13 -102.7(2) no
C16 Os1 C12 C17 29.9(2) no
C17 Os1 C12 C13 -132.6(3) no
Cl1 Os1 C13 C12 -26.4(3) no
Cl1 Os1 C13 C14 -158.98(18) no
N3 Os1 C13 C12 173.21(19) no
N3 Os1 C13 C14 40.7(3) no
C1 Os1 C13 C12 -110.9(2) no
C1 Os1 C13 C14 116.6(2) no
C12 Os1 C13 C14 -132.6(3) no
C14 Os1 C13 C12 132.6(3) no
C15 Os1 C13 C12 102.0(2) no
C15 Os1 C13 C14 -30.6(2) no
C16 Os1 C13 C12 65.6(2) no
C16 Os1 C13 C14 -67.0(2) no
C17 Os1 C13 C12 28.7(2) no
C17 Os1 C13 C14 -103.8(2) no
N3 Os1 C14 C13 -150.8(2) no
N3 Os1 C14 C15 79.6(2) no
N3 Os1 C14 C19 -34.0(4) no
C1 Os1 C14 C13 -72.0(3) no
C1 Os1 C14 C15 158.4(2) no
C1 Os1 C14 C19 44.8(4) no
C12 Os1 C14 C13 29.2(2) no
C12 Os1 C14 C15 -100.5(3) no
C12 Os1 C14 C19 146.0(4) no
C13 Os1 C14 C15 -129.7(4) no
C13 Os1 C14 C19 116.8(5) no
C15 Os1 C14 C13 129.7(4) no
C15 Os1 C14 C19 -113.6(5) no
C16 Os1 C14 C13 101.7(3) no
C16 Os1 C14 C15 -27.9(2) no
C16 Os1 C14 C19 -141.5(4) no
C17 Os1 C14 C13 65.8(2) no
C17 Os1 C14 C15 -63.9(2) no
C17 Os1 C14 C19 -177.4(4) no
Cl1 Os1 C15 C14 169.93(19) no
Cl1 Os1 C15 C16 36.2(3) no
N3 Os1 C15 C14 -105.2(2) no
N3 Os1 C15 C16 121.1(2) no
C1 Os1 C15 C14 -35.9(4) no
C1 Os1 C15 C16 -169.7(2) no
C12 Os1 C15 C14 68.5(3) no
C12 Os1 C15 C16 -65.3(2) no
C13 Os1 C15 C14 30.7(2) no
C13 Os1 C15 C16 -103.1(3) no
C14 Os1 C15 C16 -133.7(4) no
C16 Os1 C15 C14 133.7(4) no
C17 Os1 C15 C14 105.6(3) no
C17 Os1 C15 C16 -28.2(2) no
Cl1 Os1 C16 C15 -153.4(2) no
Cl1 Os1 C16 C17 73.0(2) no
N3 Os1 C16 C15 -65.9(3) no
N3 Os1 C16 C17 160.5(2) no
C12 Os1 C16 C15 103.5(3) no
C12 Os1 C16 C17 -30.2(2) no
C13 Os1 C16 C15 65.8(2) no
C13 Os1 C16 C17 -67.9(2) no
C14 Os1 C16 C15 28.4(2) no
C14 Os1 C16 C17 -105.2(3) no
C15 Os1 C16 C17 -133.6(4) no
C17 Os1 C16 C15 133.6(4) no
Cl1 Os1 C17 C12 120.0(2) no
Cl1 Os1 C17 C16 -109.5(2) no
Cl1 Os1 C17 C18 7.4(4) no
N3 Os1 C17 C12 -162.7(2) no
N3 Os1 C17 C16 -32.2(3) no
N3 Os1 C17 C18 84.8(4) no
C1 Os1 C17 C12 44.5(3) no
C1 Os1 C17 C16 175.0(2) no
C1 Os1 C17 C18 -68.0(4) no
C12 Os1 C17 C16 130.5(3) no
C12 Os1 C17 C18 -112.6(4) no
C13 Os1 C17 C12 -29.3(2) no
C13 Os1 C17 C16 101.3(3) no
C13 Os1 C17 C18 -141.8(4) no
C14 Os1 C17 C12 -66.1(2) no
C14 Os1 C17 C16 64.5(2) no
C14 Os1 C17 C18 -178.6(4) no
C15 Os1 C17 C12 -102.4(2) no
C15 Os1 C17 C16 28.1(2) no
C15 Os1 C17 C18 145.0(4) no
C16 Os1 C17 C12 -130.5(3) no
C16 Os1 C17 C18 116.9(5) no
O1 S1 C11 C10 172.9(2) no
O2 S1 C11 C10 52.7(3) no
O3 S1 C11 C10 -65.4(3) no
C2 N1 C1 Os1 170.7(3) no
C2 N1 C1 N2 -1.6(4) no
C9 N1 C1 Os1 -7.6(5) no
C9 N1 C1 N2 -179.9(3) no
C1 N1 C2 C3 1.7(4) no
C9 N1 C2 C3 180.0(3) no
C1 N1 C9 C10 78.9(4) no
C2 N1 C9 C10 -99.2(4) no
C3 N2 C1 Os1 -173.3(2) no
C3 N2 C1 N1 1.1(4) no
C4 N2 C1 Os1 2.2(4) no
C4 N2 C1 N1 176.5(3) no
C1 N2 C3 C2 -0.1(4) no
C4 N2 C3 C2 -174.8(4) no
C1 N2 C4 N3 0.7(4) no
C1 N2 C4 C5 -178.9(3) no
C3 N2 C4 N3 175.1(3) no
C3 N2 C4 C5 -4.5(6) no
Os1 N3 C4 N2 -3.2(4) no
Os1 N3 C4 C5 176.4(3) no
C8 N3 C4 N2 -179.3(3) no
C8 N3 C4 C5 0.3(5) no
Os1 N3 C8 C7 -176.4(3) no
C4 N3 C8 C7 -0.6(5) no
N1 C2 C3 N2 -0.9(4) no
N2 C4 C5 C6 179.5(4) no
N3 C4 C5 C6 -0.1(6) no
C4 C5 C6 C7 0.1(6) no
C5 C6 C7 C8 -0.4(6) no
C6 C7 C8 N3 0.7(6) no
N1 C9 C10 C11 -177.4(3) no
C9 C10 C11 S1 178.0(2) no
Os1 C12 C13 C14 55.8(3) no
C17 C12 C13 Os1 -54.5(3) no
C17 C12 C13 C14 1.3(6) no
Os1 C12 C17 C16 -55.1(3) no
Os1 C12 C17 C18 122.9(4) no
C13 C12 C17 Os1 53.0(3) no
C13 C12 C17 C16 -2.1(6) no
C13 C12 C17 C18 175.9(4) no
Os1 C13 C14 C15 55.0(3) no
Os1 C13 C14 C19 -125.5(4) no
C12 C13 C14 Os1 -55.6(3) no
C12 C13 C14 C15 -0.6(6) no
C12 C13 C14 C19 178.9(4) no
Os1 C14 C15 C16 55.0(3) no
C13 C14 C15 Os1 -54.3(3) no
C13 C14 C15 C16 0.7(6) no
C19 C14 C15 Os1 126.2(4) no
C19 C14 C15 C16 -178.8(4) no
Os1 C14 C19 C20 -50.2(6) no
Os1 C14 C19 C21 -173.7(4) no
C13 C14 C19 C20 40.3(6) no
C13 C14 C19 C21 -83.2(5) no
C15 C14 C19 C20 -140.2(5) no
C15 C14 C19 C21 96.4(5) no
Os1 C15 C16 C17 52.6(3) no
C14 C15 C16 Os1 -54.1(3) no
C14 C15 C16 C17 -1.5(6) no
Os1 C16 C17 C12 54.2(3) no
Os1 C16 C17 C18 -123.7(4) no
C15 C16 C17 Os1 -52.0(3) no
C15 C16 C17 C12 2.2(6) no
C15 C16 C17 C18 -175.7(4) no
